data_4022449
loop_
_publ_author_name
'Franciszek S\;aczewski'
'Jaros\/law S\;aczewski'
'Maria Gdaniec'

_publ_section_title
;
 Synthesis, Molecular Structure, and Applications of
 2-Hydroxylamino-4,5-dihydroimidazolium-O-sulfonate to the
 Synthesis of Novel Heterocyclic Ring Systems
;
_journal_name_full 'Journal of Organic Chemistry'
_journal_page_first 4791
_journal_page_last 4796
_journal_paper_doi 10.1021/jo034309n
_journal_volume 68
_journal_year 2003
_chemical_formula_sum 'C5 H5 N3 S3'
_chemical_formula_weight 203.30
_chemical_melting_point 249.0(10)
_chemical_name_systematic
; 
7,8-dihydroimidazo[1,2-c][1,3,5]thiadiazine-2,4(6H)-dithione
;
_space_group_IT_number 15
_symmetry_cell_setting monoclinic
_symmetry_space_group_name_Hall '-C 2yc'
_symmetry_space_group_name_H-M 'C 1 2/c 1'
_atom_sites_solution_hydrogens difmap
_atom_sites_solution_primary direct
_atom_sites_solution_secondary difmap
_audit_creation_method SHELXL-97
_cell_angle_alpha 90.00
_cell_angle_beta 132.541(5)
_cell_angle_gamma 90.00
_cell_formula_units_Z 8
_cell_length_a 22.7501(13)
_cell_length_b 6.1929(4)
_cell_length_c 15.6134(9)
_cell_measurement_temperature 294(2)
_cell_volume 1620.77(17)
_computing_cell_refinement 'KM4RED, Version 1.166, 2000'
_computing_data_collection 'KM4CCD, Version 1.166, 2000'
_computing_data_reduction 'KM4RED, Version 1.166, 2000'
_computing_molecular_graphics
; 
Stereochemical Workstation, Siemens Analytical X-Ray Instruments, Inc., 1989.
;
_computing_publication_material 'SHELXL-97 (Sheldrick, 1997)'
_computing_structure_refinement 'SHELXL-97 (Sheldrick, 1997)'
_computing_structure_solution 'SHELXS-97 (Sheldrick, 1990)'
_diffrn_ambient_temperature 294(2)
_diffrn_measured_fraction_theta_full 0.994
_diffrn_measured_fraction_theta_max 0.994
_diffrn_measurement_device_type 'KumaCCD diffractometer'
_diffrn_measurement_method '\o scan'
_diffrn_radiation_monochromator graphite
_diffrn_radiation_source 'fine-focus sealed tube'
_diffrn_radiation_type MoK\a
_diffrn_radiation_wavelength 0.71073
_diffrn_reflns_av_R_equivalents 0.0298
_diffrn_reflns_av_sigmaI/netI 0.0193
_diffrn_reflns_limit_h_max 28
_diffrn_reflns_limit_h_min -29
_diffrn_reflns_limit_k_max 8
_diffrn_reflns_limit_k_min -4
_diffrn_reflns_limit_l_max 20
_diffrn_reflns_limit_l_min -20
_diffrn_reflns_number 7234
_diffrn_reflns_theta_full 27.88
_diffrn_reflns_theta_max 27.88
_diffrn_reflns_theta_min 3.51
_diffrn_standards_decay_% <1.5
_diffrn_standards_interval_count 50
_exptl_absorpt_coefficient_mu 0.847
_exptl_absorpt_correction_type none
_exptl_crystal_colour yellow
_exptl_crystal_density_diffrn 1.666
_exptl_crystal_density_method 'not measured'
_exptl_crystal_description prism
_exptl_crystal_F_000 832
_exptl_crystal_size_max 0.40
_exptl_crystal_size_mid 0.40
_exptl_crystal_size_min 0.20
_refine_diff_density_max 0.253
_refine_diff_density_min -0.351
_refine_diff_density_rms 0.068
_refine_ls_extinction_method none
_refine_ls_goodness_of_fit_ref 1.161
_refine_ls_hydrogen_treatment refall
_refine_ls_matrix_type full
_refine_ls_number_parameters 120
_refine_ls_number_reflns 1926
_refine_ls_number_restraints 0
_refine_ls_restrained_S_all 1.161
_refine_ls_R_factor_all 0.0453
_refine_ls_R_factor_gt 0.0403
_refine_ls_shift/su_max 0.001
_refine_ls_shift/su_mean 0.000
_refine_ls_structure_factor_coef Fsqd
_refine_ls_weighting_details 'calc w=1/[\s^2^(Fo^2^)+(0.0596P)^2^+0.6951P] where P=(Fo^2^+2Fc^2^)/3'
_refine_ls_weighting_scheme calc
_refine_ls_wR_factor_gt 0.1053
_refine_ls_wR_factor_ref 0.1095
_reflns_number_gt 1754
_reflns_number_total 1926
_reflns_threshold_expression >2sigma(I)
_cod_duplicate_entry 4022444
_cod_data_source_file jo034309nsi20030408_013443_3.cif
_cod_data_source_block cmpd16
_cod_depositor_comments
;
The following automatic conversions were performed:

'_chemical_melting_point' value '248-250' was changed to '249.0(10)'
- the average value was taken and precision was estimated.

Automatic conversion script
Id: cif_fix_values 1646 2011-03-28 12:23:43Z adriana 
;
_cod_original_sg_symbol_H-M 'C 2/c'
_cod_database_code 4022449

loop_
_symmetry_equiv_pos_as_xyz
'x, y, z'
'-x, y, -z+1/2'
'x+1/2, y+1/2, z'
'-x+1/2, y+1/2, -z+1/2'
'-x, -y, -z'
'x, -y, z-1/2'
'-x+1/2, -y+1/2, -z'
'x+1/2, -y+1/2, z-1/2'

loop_
_atom_site_label
_atom_site_type_symbol
_atom_site_fract_x
_atom_site_fract_y
_atom_site_fract_z
_atom_site_U_iso_or_equiv
_atom_site_adp_type
_atom_site_occupancy
_atom_site_symmetry_multiplicity
_atom_site_calc_flag
S1 S 0.04872(4) 0.52749(11) -0.10824(5) 0.0571(2) Uani 1 1 d
S2 S 0.25727(3) 0.40501(10) 0.38609(5) 0.0597(2) Uani 1 1 d
N1 N 0.05839(9) 0.7643(3) 0.04080(13) 0.0395(4) Uani 1 1 d
C2 C 0.08279(11) 0.5897(3) 0.02154(17) 0.0396(4) Uani 1 1 d
S3 S 0.15293(3) 0.40576(8) 0.13342(5) 0.04831(18) Uani 1 1 d
C4 C 0.18508(11) 0.5223(3) 0.26086(17) 0.0409(4) Uani 1 1 d
N5 N 0.14862(8) 0.7070(3) 0.25008(12) 0.0381(3) Uani 1 1 d
C6 C 0.16750(12) 0.8221(4) 0.34868(17) 0.0446(4) Uani 1 1 d
C7 C 0.10304(14) 0.9953(4) 0.28973(19) 0.0508(5) Uani 1 1 d
N8 N 0.06398(10) 0.9780(3) 0.16800(15) 0.0443(4) Uani 1 1 d
C9 C 0.08815(10) 0.8127(3) 0.14625(15) 0.0361(4) Uani 1 1 d
H6A H 0.1658(14) 0.726(4) 0.397(2) 0.062(7) Uiso 1 1 d
H6B H 0.2167(15) 0.890(4) 0.391(2) 0.059(7) Uiso 1 1 d
H7A H 0.1267(16) 1.137(5) 0.323(2) 0.064(7) Uiso 1 1 d
H7B H 0.0637(15) 0.960(4) 0.296(2) 0.065(7) Uiso 1 1 d
H8 H 0.0292(16) 1.050(4) 0.114(2) 0.056(7) Uiso 1 1 d

loop_
_atom_site_aniso_label
_atom_site_aniso_U_11
_atom_site_aniso_U_22
_atom_site_aniso_U_33
_atom_site_aniso_U_23
_atom_site_aniso_U_13
_atom_site_aniso_U_12
S1 0.0699(4) 0.0616(4) 0.0463(3) -0.0026(2) 0.0418(3) 0.0012(3)
S2 0.0516(3) 0.0545(4) 0.0482(3) 0.0189(2) 0.0238(3) 0.0203(2)
N1 0.0396(7) 0.0418(8) 0.0339(7) 0.0078(6) 0.0235(7) 0.0077(6)
C2 0.0369(9) 0.0413(10) 0.0412(9) 0.0043(7) 0.0267(8) 0.0002(7)
S3 0.0526(3) 0.0408(3) 0.0496(3) 0.0068(2) 0.0338(3) 0.0114(2)
C4 0.0376(9) 0.0387(10) 0.0440(10) 0.0098(8) 0.0266(8) 0.0061(7)
N5 0.0349(7) 0.0411(8) 0.0305(7) 0.0083(6) 0.0190(6) 0.0070(6)
C6 0.0444(10) 0.0511(12) 0.0341(9) 0.0042(8) 0.0249(8) 0.0047(9)
C7 0.0527(12) 0.0562(13) 0.0391(11) 0.0026(9) 0.0292(10) 0.0117(10)
N8 0.0447(9) 0.0453(10) 0.0350(8) 0.0091(7) 0.0238(7) 0.0140(7)
C9 0.0350(8) 0.0361(9) 0.0338(8) 0.0069(7) 0.0218(7) 0.0039(7)

loop_
_atom_type_symbol
_atom_type_description
_atom_type_scat_dispersion_real
_atom_type_scat_dispersion_imag
_atom_type_scat_source
C C 0.0033 0.0016 'International Tables Vol C Tables 4.2.6.8 and 6.1.1.4'
H H 0.0000 0.0000 'International Tables Vol C Tables 4.2.6.8 and 6.1.1.4'
N N 0.0061 0.0033 'International Tables Vol C Tables 4.2.6.8 and 6.1.1.4'
S S 0.1246 0.1234 'International Tables Vol C Tables 4.2.6.8 and 6.1.1.4'

loop_
_geom_angle_atom_site_label_1
_geom_angle_atom_site_label_2
_geom_angle_atom_site_label_3
_geom_angle
C9 N1 C2 121.42(15)
N1 C2 S1 122.79(14)
N1 C2 S3 122.17(14)
S1 C2 S3 115.04(11)
C4 S3 C2 105.22(9)
N5 C4 S2 123.77(15)
N5 C4 S3 117.26(14)
S2 C4 S3 118.97(12)
C4 N5 C9 125.62(16)
C4 N5 C6 123.89(15)
C9 N5 C6 110.49(15)
N5 C6 C7 103.18(15)
N5 C6 H6A 112.2(15)
C7 C6 H6A 111.6(14)
N5 C6 H6B 108.9(15)
C7 C6 H6B 108.3(16)
H6A C6 H6B 112(2)
N8 C7 C6 102.99(16)
N8 C7 H7A 113.0(16)
C6 C7 H7A 110.5(16)
N8 C7 H7B 108.6(15)
C6 C7 H7B 110.6(15)
H7A C7 H7B 111(2)
C9 N8 C7 113.72(16)
C9 N8 H8 117.4(19)
C7 N8 H8 128.8(19)
N8 C9 N1 123.23(16)
N8 C9 N5 108.86(16)
N1 C9 N5 127.90(16)

loop_
_geom_bond_atom_site_label_1
_geom_bond_atom_site_label_2
_geom_bond_distance
S1 C2 1.653(2)
S2 C4 1.6450(19)
N1 C9 1.323(2)
N1 C2 1.339(2)
C2 S3 1.7679(19)
S3 C4 1.746(2)
C4 N5 1.354(2)
N5 C9 1.391(2)
N5 C6 1.473(2)
C6 C7 1.524(3)
C6 H6A 0.98(3)
C6 H6B 0.93(3)
C7 N8 1.459(3)
C7 H7A 0.97(3)
C7 H7B 0.99(3)
N8 C9 1.311(3)
N8 H8 0.79(3)

loop_
_geom_hbond_atom_site_label_D
_geom_hbond_atom_site_label_H
_geom_hbond_atom_site_label_A
_geom_hbond_distance_DH
_geom_hbond_distance_HA
_geom_hbond_distance_DA
_geom_hbond_angle_DHA
_geom_hbond_site_symmetry_A
N8 H8 N1 0.79(3) 2.15(3) 2.942(2) 172(3) 5_575

loop_
_cod_related_entry_id
_cod_related_entry_database
_cod_related_entry_code
1 ChemSpider 9085872
